data_2217795
loop_
_publ_author_name
'Zhang, Chao Zhi'

_publ_section_title
;
 4-(4-Hydroxyphenyldiazenyl)benzonitrile
;
_journal_coeditor_code KP2153
_journal_issue 3
_journal_name_full 'Acta Crystallographica Section E'
_journal_page_first o618
_journal_paper_doi 10.1107/S1600536808004716
_journal_volume 64
_journal_year 2008
_chemical_formula_iupac 'C13 H9 N3 O'
_chemical_formula_moiety 'C13 H9 N3 O'
_chemical_formula_sum 'C13 H9 N3 O'
_chemical_formula_weight 223.23
_chemical_name_systematic
;
4-(4-Hydroxyphenyldiazenyl)benzonitrile
;
_space_group_IT_number 9
_symmetry_cell_setting monoclinic
_symmetry_space_group_name_Hall 'C -2yc'
_symmetry_space_group_name_H-M 'C 1 c 1'
_atom_sites_solution_hydrogens geom
_atom_sites_solution_primary direct
_atom_sites_solution_secondary difmap
_audit_creation_method SHELXL-97
_cell_angle_alpha 90.00
_cell_angle_beta 93.54(3)
_cell_angle_gamma 90.00
_cell_formula_units_Z 4
_cell_length_a 6.5307(13)
_cell_length_b 10.747(2)
_cell_length_c 15.851(3)
_cell_measurement_reflns_used 4352
_cell_measurement_temperature 293(2)
_cell_measurement_theta_max 27.65
_cell_measurement_theta_min 3.65
_cell_volume 1110.4(4)
_computing_cell_refinement 'CrystalClear (Rigaku, 2005)'
_computing_data_collection 'CrystalClear (Rigaku, 2005)'
_computing_data_reduction 'CrystalClear (Rigaku, 2005)'
_computing_molecular_graphics 'SHELXTL (Sheldrick, 2008)'
_computing_publication_material 'SHELXTL (Sheldrick, 2008)'
_computing_structure_refinement 'SHELXL97 (Sheldrick, 2008)'
_computing_structure_solution 'SHELXS97 (Sheldrick, 2008)'
_diffrn_ambient_temperature 293(2)
_diffrn_detector_area_resol_mean 13.6612
_diffrn_measured_fraction_theta_full 0.999
_diffrn_measured_fraction_theta_max 0.999
_diffrn_measurement_device_type 'Rigaku Mercury2'
_diffrn_measurement_method \w
_diffrn_radiation_monochromator graphite
_diffrn_radiation_source 'fine-focus sealed tube'
_diffrn_radiation_type MoK\a
_diffrn_radiation_wavelength 0.71073
_diffrn_reflns_av_R_equivalents 0.0728
_diffrn_reflns_av_sigmaI/netI 0.0890
_diffrn_reflns_limit_h_max 8
_diffrn_reflns_limit_h_min -8
_diffrn_reflns_limit_k_max 13
_diffrn_reflns_limit_k_min -13
_diffrn_reflns_limit_l_max 20
_diffrn_reflns_limit_l_min -20
_diffrn_reflns_number 5599
_diffrn_reflns_theta_full 27.48
_diffrn_reflns_theta_max 27.48
_diffrn_reflns_theta_min 3.66
_diffrn_standards_number 0
_exptl_absorpt_coefficient_mu 0.089
_exptl_absorpt_correction_T_max 1
_exptl_absorpt_correction_T_min 0.7812
_exptl_absorpt_correction_type multi-scan
_exptl_absorpt_process_details '(CrystalClear; Rigaku, 2005)'
_exptl_crystal_colour Yellow
_exptl_crystal_density_diffrn 1.335
_exptl_crystal_density_method 'not measured'
_exptl_crystal_description BLOCK
_exptl_crystal_F_000 464
_exptl_crystal_size_max 0.18
_exptl_crystal_size_mid 0.05
_exptl_crystal_size_min 0.05
_refine_diff_density_max 0.167
_refine_diff_density_min -0.189
_refine_ls_abs_structure_details indeterminate
_refine_ls_extinction_method none
_refine_ls_goodness_of_fit_ref 0.975
_refine_ls_hydrogen_treatment constr
_refine_ls_matrix_type full
_refine_ls_number_parameters 154
_refine_ls_number_reflns 1278
_refine_ls_number_restraints 2
_refine_ls_restrained_S_all 0.974
_refine_ls_R_factor_all 0.1063
_refine_ls_R_factor_gt 0.0534
_refine_ls_shift/su_max 0.000
_refine_ls_shift/su_mean 0.000
_refine_ls_structure_factor_coef Fsqd
_refine_ls_weighting_details 'calc w=1/[\s^2^(Fo^2^)+(0.0762P)^2^] where P=(Fo^2^+2Fc^2^)/3'
_refine_ls_weighting_scheme calc
_refine_ls_wR_factor_gt 0.1188
_refine_ls_wR_factor_ref 0.1447
_reflns_number_gt 1296
_reflns_number_total 2532
_reflns_threshold_expression I>2\s(I)
_cod_data_source_file kp2153.cif
_cod_data_source_block I
_cod_original_sg_symbol_H-M 'C c'
_cod_database_code 2217795
_cod_database_fobs_code 2217795

loop_
_symmetry_equiv_pos_as_xyz
'x, y, z'
'x, -y, z+1/2'
'x+1/2, y+1/2, z'
'x+1/2, -y+1/2, z+1/2'

loop_
_atom_site_type_symbol
_atom_site_label
_atom_site_fract_x
_atom_site_fract_y
_atom_site_fract_z
_atom_site_U_iso_or_equiv
_atom_site_adp_type
_atom_site_calc_flag
_atom_site_refinement_flags
_atom_site_occupancy
N N3 0.2824(5) 0.0455(4) 0.1896(2) 0.0497(10) Uani d . 1
N N2 0.1650(5) 0.1302(4) 0.1608(2) 0.0526(11) Uani d . 1
C C8 0.4581(6) 0.0892(5) 0.2376(3) 0.0447(11) Uani d . 1
O O1 0.9855(5) 0.1997(4) 0.3729(2) 0.0717(11) Uani d . 1
H H1A 1.0618 0.1372 0.3848 0.108 Uiso d R 1
C C3 -0.3689(6) 0.0230(5) 0.0211(3) 0.0493(12) Uani d . 1
C C7 -0.0130(6) 0.0862(4) 0.1136(3) 0.0457(11) Uani d . 1
C C12 0.7767(7) 0.0358(5) 0.3110(3) 0.0502(11) Uani d . 1
H H12A 0.8709 -0.0242 0.3303 0.060 Uiso calc R 1
C C4 -0.5570(7) -0.0106(5) -0.0251(3) 0.0572(13) Uani d . 1
C C6 -0.0538(7) -0.0375(5) 0.0957(3) 0.0543(13) Uani d . 1
H H6A 0.0385 -0.0988 0.1146 0.065 Uiso calc R 1
C C2 -0.3273(7) 0.1461(5) 0.0391(3) 0.0583(14) Uani d . 1
H H2B -0.4188 0.2075 0.0197 0.070 Uiso calc R 1
C C5 -0.2315(6) -0.0695(5) 0.0497(3) 0.0565(14) Uani d . 1
H H5A -0.2600 -0.1526 0.0377 0.068 Uiso calc R 1
C C9 0.4922(6) 0.2126(4) 0.2580(3) 0.0577(13) Uani d . 1
H H9A 0.3959 0.2725 0.2407 0.069 Uiso calc R 1
C C11 0.8129(7) 0.1589(4) 0.3289(3) 0.0513(12) Uani d . 1
C C13 0.6011(7) 0.0010(5) 0.2644(3) 0.0519(13) Uani d . 1
H H13A 0.5788 -0.0823 0.2511 0.062 Uiso calc R 1
C C10 0.6682(7) 0.2471(5) 0.3040(3) 0.0622(15) Uani d . 1
H H10A 0.6898 0.3302 0.3183 0.075 Uiso calc R 1
N N1 -0.7085(7) -0.0361(5) -0.0604(3) 0.0712(12) Uani d . 1
C C1 -0.1502(7) 0.1783(5) 0.0860(3) 0.0580(14) Uani d . 1
H H1B -0.1228 0.2613 0.0990 0.070 Uiso calc R 1

loop_
_atom_site_aniso_label
_atom_site_aniso_U_11
_atom_site_aniso_U_22
_atom_site_aniso_U_33
_atom_site_aniso_U_12
_atom_site_aniso_U_13
_atom_site_aniso_U_23
N3 0.041(2) 0.055(3) 0.051(2) 0.000(2) -0.0098(18) 0.0033(19)
N2 0.043(2) 0.054(3) 0.059(3) 0.002(2) -0.0175(19) 0.001(2)
C8 0.031(2) 0.051(3) 0.051(3) 0.0005(19) -0.008(2) 0.000(2)
O1 0.055(2) 0.071(3) 0.084(3) 0.0087(18) -0.0356(19) -0.014(2)
C3 0.035(2) 0.070(4) 0.041(2) -0.005(2) -0.0080(19) 0.000(2)
C7 0.042(3) 0.055(3) 0.039(3) -0.002(2) -0.010(2) 0.003(2)
C12 0.039(3) 0.055(3) 0.055(3) 0.008(2) -0.012(2) 0.003(2)
C4 0.046(3) 0.072(4) 0.052(3) -0.006(3) -0.006(2) -0.001(2)
C6 0.045(3) 0.053(3) 0.063(3) 0.007(2) -0.017(2) -0.004(3)
C2 0.054(3) 0.057(3) 0.061(3) 0.006(2) -0.019(2) 0.003(2)
C5 0.053(3) 0.054(3) 0.060(3) 0.000(2) -0.009(2) -0.012(2)
C9 0.045(3) 0.049(3) 0.076(4) 0.007(2) -0.023(2) 0.001(3)
C11 0.046(3) 0.057(3) 0.049(3) -0.003(2) -0.010(2) -0.006(2)
C13 0.045(3) 0.049(3) 0.061(3) 0.008(2) -0.007(2) -0.007(2)
C10 0.055(3) 0.050(3) 0.078(4) 0.005(2) -0.021(3) -0.004(3)
N1 0.048(2) 0.091(3) 0.072(3) -0.013(2) -0.017(2) -0.007(2)
C1 0.051(3) 0.049(3) 0.071(4) -0.004(2) -0.021(3) 0.008(2)

loop_
_atom_type_symbol
_atom_type_description
_atom_type_scat_dispersion_real
_atom_type_scat_dispersion_imag
_atom_type_scat_source
C C 0.0033 0.0016 'International Tables Vol C Tables 4.2.6.8 and 6.1.1.4'
H H 0.0000 0.0000 'International Tables Vol C Tables 4.2.6.8 and 6.1.1.4'
N N 0.0061 0.0033 'International Tables Vol C Tables 4.2.6.8 and 6.1.1.4'
O O 0.0106 0.0060 'International Tables Vol C Tables 4.2.6.8 and 6.1.1.4'

loop_
_geom_angle_atom_site_label_1
_geom_angle_atom_site_label_2
_geom_angle_atom_site_label_3
_geom_angle
N2 N3 C8 114.2(3)
N3 N2 C7 114.2(3)
C13 C8 C9 119.4(4)
C13 C8 N3 116.6(4)
C9 C8 N3 124.0(4)
C11 O1 H1A 108.4
C2 C3 C5 120.1(4)
C2 C3 C4 119.9(4)
C5 C3 C4 119.9(5)
C6 C7 C1 120.6(4)
C6 C7 N2 124.6(4)
C1 C7 N2 114.8(4)
C11 C12 C13 120.0(4)
C11 C12 H12A 120.0
C13 C12 H12A 120.0
N1 C4 C3 178.5(6)
C5 C6 C7 119.7(4)
C5 C6 H6A 120.2
C7 C6 H6A 120.2
C3 C2 C1 120.0(4)
C3 C2 H2B 120.0
C1 C2 H2B 120.0
C6 C5 C3 119.9(4)
C6 C5 H5A 120.0
C3 C5 H5A 120.0
C10 C9 C8 120.1(4)
C10 C9 H9A 119.9
C8 C9 H9A 119.9
O1 C11 C12 122.9(4)
O1 C11 C10 117.2(4)
C12 C11 C10 119.9(4)
C12 C13 C8 120.3(5)
C12 C13 H13A 119.8
C8 C13 H13A 119.8
C9 C10 C11 120.2(4)
C9 C10 H10A 119.9
C11 C10 H10A 119.9
C2 C1 C7 119.6(5)
C2 C1 H1B 120.2
C7 C1 H1B 120.2

loop_
_geom_bond_atom_site_label_1
_geom_bond_atom_site_label_2
_geom_bond_distance
N3 N2 1.258(4)
N3 C8 1.417(5)
N2 C7 1.424(5)
C8 C13 1.380(6)
C8 C9 1.380(6)
O1 C11 1.361(5)
O1 H1A 0.8501
C3 C2 1.377(7)
C3 C5 1.395(7)
C3 C4 1.437(6)
C7 C6 1.382(6)
C7 C1 1.388(6)
C12 C11 1.371(7)
C12 C13 1.377(7)
C12 H12A 0.9300
C4 N1 1.140(6)
C6 C5 1.375(7)
C6 H6A 0.9300
C2 C1 1.380(6)
C2 H2B 0.9300
C5 H5A 0.9300
C9 C10 1.373(6)
C9 H9A 0.9300
C11 C10 1.379(7)
C13 H13A 0.9300
C10 H10A 0.9300
C1 H1B 0.9300

loop_
_geom_hbond_atom_site_label_D
_geom_hbond_atom_site_label_H
_geom_hbond_atom_site_label_A
_geom_hbond_site_symmetry_A
_geom_hbond_distance_DH
_geom_hbond_distance_HA
_geom_hbond_distance_DA
_geom_hbond_angle_DHA
O1 H1A N1 2_755 0.85 2.01 2.817(5) 159.4

loop_
_geom_torsion_atom_site_label_1
_geom_torsion_atom_site_label_2
_geom_torsion_atom_site_label_3
_geom_torsion_atom_site_label_4
_geom_torsion
C7 N2 N3 C8 -179.2(4)

loop_
_cod_related_entry_id
_cod_related_entry_database
_cod_related_entry_code
1 ChemSpider 11200945
